data_1508691
loop_
_publ_author_name
'Mukaeda, Yuki'
'Kato, Takuya'
'Hosokawa, Seijiro'

_publ_section_title
;
 Syn-selective Kobayashi aldol reaction using the E,E-vinylketene silyl
 N,O-acetal.
;
_journal_issue 20
_journal_name_full 'Organic letters'
_journal_page_first 5298
_journal_page_last 5301
_journal_paper_doi 10.1021/ol3024677
_journal_volume 14
_journal_year 2012
_chemical_absolute_configuration ad
_chemical_formula_moiety 'C20 H27 N O4'
_chemical_formula_sum 'C20 H27 N O4'
_chemical_formula_weight 345.44
_space_group_IT_number 4
_symmetry_cell_setting monoclinic
_symmetry_Int_Tables_number 4
_symmetry_space_group_name_Hall 'P 2yb'
_symmetry_space_group_name_H-M 'P 1 21 1'
_atom_sites_solution_hydrogens geom
_atom_sites_solution_primary direct
_atom_sites_solution_secondary difmap
_cell_angle_alpha 90.0000
_cell_angle_beta 110.532(3)
_cell_angle_gamma 90.0000
_cell_formula_units_Z 2
_cell_length_a 12.5953(11)
_cell_length_b 6.3090(5)
_cell_length_c 12.7100(10)
_cell_measurement_reflns_used 12882
_cell_measurement_temperature 173
_cell_measurement_theta_max 27.48
_cell_measurement_theta_min 3.23
_cell_volume 945.83(14)
_computing_cell_refinement 'RAPID AUTO'
_computing_data_collection 'RAPID AUTO (Rigaku, ????)'
_computing_data_reduction 'RAPID AUTO'
_computing_molecular_graphics 'CrystalStructure 4.0'
_computing_publication_material 'CrystalStructure 4.0 (Rigaku, 2010)'
_computing_structure_refinement 'SHELXL97 (Sheldrick, 2008)'
_computing_structure_solution 'Superflip (Palatinus, et al., 2007)'
_diffrn_ambient_temperature 173
_diffrn_detector_area_resol_mean 10.000
_diffrn_measured_fraction_theta_full 0.998
_diffrn_measured_fraction_theta_max 0.998
_diffrn_measurement_device_type 'Rigaku R-AXIS RAPID'
_diffrn_measurement_method \w
_diffrn_radiation_type 'Mo K\a'
_diffrn_radiation_wavelength 0.71075
_diffrn_reflns_av_R_equivalents 0.0259
_diffrn_reflns_limit_h_max 16
_diffrn_reflns_limit_h_min -16
_diffrn_reflns_limit_k_max 8
_diffrn_reflns_limit_k_min -8
_diffrn_reflns_limit_l_max 16
_diffrn_reflns_limit_l_min -16
_diffrn_reflns_number 15455
_diffrn_reflns_theta_full 27.49
_diffrn_reflns_theta_max 27.49
_diffrn_standards_number 0
_exptl_absorpt_coefficient_mu 0.084
_exptl_absorpt_correction_T_max 0.992
_exptl_absorpt_correction_T_min 0.976
_exptl_absorpt_correction_type numerical
_exptl_absorpt_process_details 'NUMABS (Rigaku, 1999)'
_exptl_crystal_colour colorless
_exptl_crystal_density_diffrn 1.213
_exptl_crystal_density_method 'not measured'
_exptl_crystal_description platelet
_exptl_crystal_F_000 372.00
_exptl_crystal_size_max 0.600
_exptl_crystal_size_mid 0.300
_exptl_crystal_size_min 0.100
_refine_diff_density_max 0.270
_refine_diff_density_min -0.170
_refine_ls_extinction_method none
_refine_ls_goodness_of_fit_ref 0.868
_refine_ls_hydrogen_treatment constr
_refine_ls_number_parameters 322
_refine_ls_number_reflns 4332
_refine_ls_number_restraints 1
_refine_ls_R_factor_gt 0.0338
_refine_ls_shift/su_max 0.001
_refine_ls_structure_factor_coef Fsqd
_refine_ls_weighting_details 'w = 1/[\s^2^(Fo^2^)+(0.1000P)^2^+0.0000P] where P=(Fo^2^+2Fc^2^)/3'
_refine_ls_weighting_scheme calc
_refine_ls_wR_factor_ref 0.1096
_reflns_number_gt 3662
_reflns_number_total 4332
_reflns_threshold_expression F^2^>2.0\s(F^2^)
_cod_data_source_file ol3024677_si_001.cif
_cod_data_source_block benzaldehyde_methyl
_cod_depositor_comments
;
The following automatic conversions were performed:

'_chemical_absolute_configuration' value 'AD' changed to 'ad'
according to /home/saulius/struct/CIF-dictionaries/cif_core.dic
dictionary named 'cif_core.dic' version 2.4.2 from 2011-04-26.

Automatic conversion script
Id: cif_fix_values 1891 2012-01-12 08:04:46Z andrius 
;
_cod_original_cell_volume 945.82(14)
_cod_database_code 1508691

loop_
_symmetry_equiv_pos_site_id
_symmetry_equiv_pos_as_xyz
1 +X,+Y,+Z
2 -X,1/2+Y,-Z

loop_
_atom_site_label
_atom_site_type_symbol
_atom_site_fract_x
_atom_site_fract_y
_atom_site_fract_z
_atom_site_U_iso_or_equiv
_atom_site_adp_type
_atom_site_occupancy
_atom_site_symmetry_multiplicity
_atom_site_calc_flag
_atom_site_refinement_flags
O1 O 0.21198(9) 0.7436(2) 0.79107(9) 0.0386(3) Uani 1.0 2 d .
O2 O 0.52548(8) 0.46873(18) 0.89851(9) 0.0352(3) Uani 1.0 2 d .
O3 O 0.49315(9) 0.4561(2) 1.06020(9) 0.0357(3) Uani 1.0 2 d .
O4 O 0.33608(9) 0.82254(19) 0.35104(8) 0.0370(3) Uani 1.0 2 d .
N5 N 0.34573(10) 0.52894(19) 0.90530(9) 0.0271(3) Uani 1.0 2 d .
C6 C 0.29124(11) 0.6269(3) 0.80119(12) 0.0281(3) Uani 1.0 2 d .
C7 C 0.29258(12) 0.8504(3) 0.44039(11) 0.0289(3) Uani 1.0 2 d .
C8 C 0.33168(12) 0.7364(3) 0.63857(12) 0.0288(3) Uani 1.0 2 d .
C9 C 0.46057(12) 0.4832(3) 0.94838(12) 0.0291(3) Uani 1.0 2 d .
C10 C 0.33038(11) 0.5761(3) 0.70580(11) 0.0270(3) Uani 1.0 2 d .
C11 C 0.29727(12) 0.5512(3) 0.99457(11) 0.0290(3) Uani 1.0 2 d .
C12 C 0.37090(12) 0.7242(3) 0.54015(12) 0.0303(3) Uani 1.0 2 d .
C13 C 0.17052(12) 0.7810(3) 0.40646(11) 0.0313(3) Uani 1.0 2 d .
C14 C 0.39767(13) 0.4776(3) 1.09744(12) 0.0334(3) Uani 1.0 2 d .
C15 C 0.35808(15) 0.3502(3) 0.68634(14) 0.0351(4) Uani 1.0 2 d .
C16 C 0.08907(14) 0.9165(3) 0.41809(13) 0.0394(4) Uani 1.0 2 d .
C17 C 0.18749(13) 0.4232(3) 0.97013(13) 0.0351(4) Uani 1.0 2 d .
C18 C 0.20291(16) 0.1865(3) 0.95514(16) 0.0414(4) Uani 1.0 2 d .
C19 C 0.49318(14) 0.8030(3) 0.57627(14) 0.0383(4) Uani 1.0 2 d .
C20 C 0.27752(17) 0.9438(4) 0.25482(13) 0.0432(4) Uani 1.0 2 d .
C21 C 0.13749(15) 0.5796(3) 0.36093(13) 0.0397(4) Uani 1.0 2 d .
C22 C -0.05497(16) 0.6528(4) 0.34191(15) 0.0507(5) Uani 1.0 2 d .
C23 C 0.02489(17) 0.5160(4) 0.32903(15) 0.0486(5) Uani 1.0 2 d .
C24 C -0.02375(15) 0.8529(4) 0.38684(15) 0.0505(5) Uani 1.0 2 d .
C25 C 0.13909(17) 0.4634(5) 1.06273(17) 0.0565(5) Uani 1.0 2 d .
H7 H 0.3022 1.0025 0.4652 0.0185 Uiso 1.0 2 calc R
H8 H 0.3129 0.8749 0.6621 0.0244 Uiso 1.0 2 calc R
H11 H 0.2815 0.7022 1.0016 0.0256 Uiso 1.0 2 calc R
H12 H 0.3710 0.5770 0.5178 0.0187 Uiso 1.0 2 calc R
H14A H 0.3843 0.3387 1.1216 0.0296 Uiso 1.0 2 calc R
H14B H 0.4208 0.5764 1.1559 0.0310 Uiso 1.0 2 calc R
H15A H 0.3533 0.2543 0.7430 0.0591 Uiso 1.0 2 calc R
H15B H 0.4349 0.3459 0.6863 0.0443 Uiso 1.0 2 calc R
H15C H 0.3065 0.2985 0.6207 0.0565 Uiso 1.0 2 calc R
H16 H 0.1151 1.0515 0.4544 0.0507 Uiso 1.0 2 calc R
H17 H 0.1311 0.4792 0.8982 0.0379 Uiso 1.0 2 calc R
H18A H 0.2333 0.1542 0.8988 0.0437 Uiso 1.0 2 calc R
H18B H 0.1242 0.1156 0.9234 0.0555 Uiso 1.0 2 calc R
H18C H 0.2465 0.1338 1.0269 0.0678 Uiso 1.0 2 calc R
H19A H 0.5194 0.7900 0.5176 0.0418 Uiso 1.0 2 calc R
H19B H 0.5392 0.7247 0.6384 0.0681 Uiso 1.0 2 calc R
H19C H 0.5015 0.9483 0.6011 0.0508 Uiso 1.0 2 calc R
H20A H 0.2729 1.0943 0.2785 0.0457 Uiso 1.0 2 calc R
H20B H 0.3199 0.9354 0.2107 0.0516 Uiso 1.0 2 calc R
H20C H 0.2033 0.8991 0.2244 0.0561 Uiso 1.0 2 calc R
H21 H 0.1998 0.4918 0.3467 0.0574 Uiso 1.0 2 calc R
H22 H -0.1330 0.6053 0.3119 0.0643 Uiso 1.0 2 calc R
H23 H 0.0003 0.3814 0.2986 0.0511 Uiso 1.0 2 calc R
H24 H -0.0769 0.9551 0.3982 0.0660 Uiso 1.0 2 calc R
H25A H 0.1147 0.6115 1.0597 0.0678 Uiso 1.0 2 calc R
H25B H 0.1974 0.4348 1.1360 0.0678 Uiso 1.0 2 calc R
H25C H 0.0740 0.3699 1.0520 0.0678 Uiso 1.0 2 calc R

loop_
_atom_site_aniso_label
_atom_site_aniso_U_11
_atom_site_aniso_U_22
_atom_site_aniso_U_33
_atom_site_aniso_U_12
_atom_site_aniso_U_13
_atom_site_aniso_U_23
O1 0.0420(6) 0.0415(7) 0.0342(6) 0.0158(6) 0.0157(5) 0.0077(5)
O2 0.0297(5) 0.0337(6) 0.0444(6) 0.0027(5) 0.0158(5) 0.0015(5)
O3 0.0324(5) 0.0384(6) 0.0321(5) 0.0021(5) 0.0060(4) 0.0036(5)
O4 0.0430(6) 0.0410(7) 0.0314(5) 0.0025(5) 0.0186(5) 0.0076(5)
N5 0.0277(6) 0.0276(6) 0.0259(6) 0.0018(5) 0.0092(5) 0.0025(5)
C6 0.0287(7) 0.0247(7) 0.0303(7) 0.0010(6) 0.0096(5) 0.0024(6)
C7 0.0333(7) 0.0284(7) 0.0279(7) -0.0004(6) 0.0142(6) 0.0011(6)
C8 0.0307(7) 0.0260(7) 0.0296(7) 0.0026(6) 0.0106(6) 0.0014(6)
C9 0.0300(7) 0.0214(6) 0.0333(7) -0.0005(6) 0.0079(5) 0.0014(6)
C10 0.0284(7) 0.0273(7) 0.0255(7) 0.0011(6) 0.0098(6) -0.0006(5)
C11 0.0341(7) 0.0277(7) 0.0262(7) 0.0014(6) 0.0117(6) 0.0014(6)
C12 0.0340(7) 0.0285(7) 0.0321(7) 0.0030(6) 0.0161(6) 0.0030(6)
C13 0.0355(7) 0.0322(8) 0.0254(7) -0.0023(6) 0.0097(6) 0.0020(6)
C14 0.0352(8) 0.0347(8) 0.0276(7) -0.0015(7) 0.0079(6) 0.0005(7)
C15 0.0484(9) 0.0272(7) 0.0317(8) 0.0019(7) 0.0167(7) 0.0012(6)
C16 0.0374(8) 0.0418(10) 0.0365(8) 0.0017(7) 0.0096(7) -0.0025(7)
C17 0.0317(7) 0.0395(9) 0.0353(8) -0.0003(7) 0.0132(6) 0.0027(7)
C18 0.0483(10) 0.0361(9) 0.0377(9) -0.0107(8) 0.0126(8) -0.0015(7)
C19 0.0346(8) 0.0460(10) 0.0364(8) 0.0031(7) 0.0150(7) 0.0088(8)
C20 0.0466(10) 0.0519(11) 0.0294(8) -0.0068(9) 0.0111(7) 0.0086(8)
C21 0.0452(9) 0.0381(9) 0.0363(8) -0.0051(8) 0.0150(7) -0.0022(7)
C22 0.0387(9) 0.0706(14) 0.0372(9) -0.0140(9) 0.0063(7) 0.0029(9)
C23 0.0522(11) 0.0479(11) 0.0408(9) -0.0179(9) 0.0104(8) -0.0019(8)
C24 0.0362(9) 0.0713(13) 0.0421(9) 0.0059(9) 0.0113(7) 0.0013(9)
C25 0.0550(11) 0.0676(13) 0.0604(11) -0.0060(11) 0.0369(10) -0.0041(11)

loop_
_atom_type_symbol
_atom_type_description
_atom_type_scat_dispersion_real
_atom_type_scat_dispersion_imag
_atom_type_scat_source
C C 0.0033 0.0016
;
International Tables for Crystallography
(1992, Vol. C, Tables 4.2.6.8 and 6.1.1.4)
;
H H 0.0000 0.0000
;
International Tables for Crystallography
(1992, Vol. C, Table 6.1.1.4)
;
N N 0.0061 0.0033
;
International Tables for Crystallography
(1992, Vol. C, Tables 4.2.6.8 and 6.1.1.4)
;
O O 0.0106 0.0060
;
International Tables for Crystallography
(1992, Vol. C, Tables 4.2.6.8 and 6.1.1.4)
;

loop_
_geom_angle_atom_site_label_1
_geom_angle_atom_site_label_2
_geom_angle_atom_site_label_3
_geom_angle
_geom_angle_publ_flag
C9 O3 C14 110.71(11) yes
C7 O4 C20 113.02(14) yes
C6 N5 C9 124.21(14) yes
C6 N5 C11 119.18(12) yes
C9 N5 C11 111.90(11) yes
O1 C6 N5 118.73(15) yes
O1 C6 C10 122.57(13) yes
N5 C6 C10 118.65(13) yes
O4 C7 C12 106.17(13) yes
O4 C7 C13 111.85(11) yes
C12 C7 C13 112.50(13) yes
C10 C8 C12 125.43(15) yes
O2 C9 O3 122.43(13) yes
O2 C9 N5 128.09(13) yes
O3 C9 N5 109.48(14) yes
C6 C10 C8 116.17(14) yes
C6 C10 C15 119.76(14) yes
C8 C10 C15 123.95(16) yes
N5 C11 C14 100.78(12) yes
N5 C11 C17 112.43(12) yes
C14 C11 C17 115.28(13) yes
C7 C12 C8 111.08(13) yes
C7 C12 C19 111.66(14) yes
C8 C12 C19 108.96(12) yes
C7 C13 C16 120.68(14) yes
C7 C13 C21 120.49(15) yes
C16 C13 C21 118.83(15) yes
O3 C14 C11 106.29(13) yes
C13 C16 C24 120.81(18) yes
C11 C17 C18 113.23(15) yes
C11 C17 C25 109.38(14) yes
C18 C17 C25 111.22(18) yes
C13 C21 C23 120.52(18) yes
C23 C22 C24 120.43(19) yes
C21 C23 C22 119.81(19) yes
C16 C24 C22 119.6(2) yes
O4 C7 H7 109.195 no
C12 C7 H7 105.385 no
C13 C7 H7 111.403 no
C10 C8 H8 115.133 no
C12 C8 H8 119.079 no
N5 C11 H11 108.307 no
C14 C11 H11 110.282 no
C17 C11 H11 109.354 no
C7 C12 H12 108.799 no
C8 C12 H12 109.133 no
C19 C12 H12 107.103 no
O3 C14 H14A 106.101 no
O3 C14 H14B 105.073 no
C11 C14 H14A 111.255 no
C11 C14 H14B 114.104 no
H14A C14 H14B 113.228 no
C10 C15 H15A 113.230 no
C10 C15 H15B 108.389 no
C10 C15 H15C 110.713 no
H15A C15 H15B 107.992 no
H15A C15 H15C 104.315 no
H15B C15 H15C 112.201 no
C13 C16 H16 117.035 no
C24 C16 H16 121.958 no
C11 C17 H17 107.393 no
C18 C17 H17 108.112 no
C25 C17 H17 107.251 no
C17 C18 H18A 114.140 no
C17 C18 H18B 109.032 no
C17 C18 H18C 106.260 no
H18A C18 H18B 101.456 no
H18A C18 H18C 113.797 no
H18B C18 H18C 112.191 no
C12 C19 H19A 109.799 no
C12 C19 H19B 109.949 no
C12 C19 H19C 113.013 no
H19A C19 H19B 110.090 no
H19A C19 H19C 108.733 no
H19B C19 H19C 105.153 no
O4 C20 H20A 108.693 no
O4 C20 H20B 105.278 no
O4 C20 H20C 110.024 no
H20A C20 H20B 110.568 no
H20A C20 H20C 104.985 no
H20B C20 H20C 117.137 no
C13 C21 H21 115.368 no
C23 C21 H21 123.872 no
C23 C22 H22 116.167 no
C24 C22 H22 123.168 no
C21 C23 H23 122.403 no
C22 C23 H23 117.783 no
C16 C24 H24 116.826 no
C22 C24 H24 123.583 no
C17 C25 H25A 109.469 no
C17 C25 H25B 109.473 no
C17 C25 H25C 109.468 no
H25A C25 H25B 109.470 no
H25A C25 H25C 109.474 no
H25B C25 H25C 109.473 no

loop_
_geom_bond_atom_site_label_1
_geom_bond_atom_site_label_2
_geom_bond_distance
_geom_bond_publ_flag
O1 C6 1.2106(19) yes
O2 C9 1.201(3) yes
O3 C9 1.3448(19) yes
O3 C14 1.445(3) yes
O4 C7 1.434(2) yes
O4 C20 1.411(2) yes
N5 C6 1.4024(18) yes
N5 C9 1.3855(19) yes
N5 C11 1.472(3) yes
C6 C10 1.495(3) yes
C7 C12 1.5287(19) yes
C7 C13 1.509(2) yes
C8 C10 1.328(3) yes
C8 C12 1.499(3) yes
C10 C15 1.508(3) yes
C11 C14 1.5376(18) yes
C11 C17 1.536(3) yes
C12 C19 1.528(3) yes
C13 C16 1.383(3) yes
C13 C21 1.398(3) yes
C16 C24 1.394(3) yes
C17 C18 1.527(3) yes
C17 C25 1.525(4) yes
C21 C23 1.390(3) yes
C22 C23 1.378(4) yes
C22 C24 1.384(4) yes
C7 H7 1.004 no
C8 H8 0.979 no
C11 H11 0.984 no
C12 H12 0.971 no
C14 H14A 0.963 no
C14 H14B 0.935 no
C15 H15A 0.958 no
C15 H15B 0.968 no
C15 H15C 0.919 no
C16 H16 0.970 no
C17 H17 1.005 no
C18 H18A 0.945 no
C18 H18B 1.032 no
C18 H18C 0.945 no
C19 H19A 0.920 no
C19 H19B 0.939 no
C19 H19C 0.963 no
C20 H20A 1.004 no
C20 H20B 0.901 no
C20 H20C 0.921 no
C21 H21 1.027 no
C22 H22 0.968 no
C23 H23 0.940 no
C24 H24 0.976 no
C25 H25A 0.980 no
C25 H25B 0.980 no
C25 H25C 0.980 no

loop_
_geom_contact_atom_site_label_1
_geom_contact_atom_site_label_2
_geom_contact_distance
_geom_contact_publ_flag
_geom_contact_site_symmetry_2
O1 C8 2.843(3) no .
O1 C9 3.4798(17) no .
O1 C11 2.7146(18) no .
O1 C17 3.139(3) no .
O2 C6 2.9445(17) no .
O2 C10 2.8766(15) no .
O2 C11 3.533(2) no .
O2 C14 3.441(3) no .
O2 C15 2.8789(18) no .
O3 C6 3.5486(16) no .
O4 C16 3.552(3) no .
O4 C19 2.8552(18) no .
O4 C21 2.974(3) no .
N5 C8 3.580(2) no .
N5 C15 3.057(3) no .
N5 C18 3.017(3) no .
C6 C17 3.152(3) no .
C8 C13 2.9499(18) no .
C8 C16 3.532(2) no .
C9 C10 2.9987(19) no .
C9 C15 3.232(3) no .
C9 C17 3.566(3) no .
C10 C19 3.366(3) no .
C12 C15 3.042(3) no .
C12 C16 3.552(3) no .
C12 C21 3.157(2) no .
C13 C20 2.900(3) no .
C13 C22 2.785(3) no .
C14 C18 3.090(3) no .
C14 C25 3.131(3) no .
C16 C23 2.771(3) no .
C20 C21 3.447(3) no .
C21 C24 2.771(3) no .
O1 C18 3.512(3) no 1_565
O1 C22 3.330(3) no 2_556
O1 C23 3.315(3) no 2_556
O2 O3 3.2980(18) no 2_647
O2 O3 3.1419(18) no 2_657
O2 C11 3.4122(18) no 2_647
O2 C14 3.241(2) no 2_647
O2 C14 3.348(2) no 2_657
O2 C18 3.548(2) no 2_657
O3 O2 3.1419(18) no 2_647
O3 O2 3.2980(18) no 2_657
O3 O3 3.5366(18) no 2_647
O3 O3 3.5366(18) no 2_657
O3 N5 3.3089(18) no 2_647
O3 C6 3.3819(17) no 2_647
O3 C9 3.0492(19) no 2_647
O3 C9 3.3846(19) no 2_657
N5 O3 3.3089(18) no 2_657
C6 O3 3.3819(17) no 2_657
C9 O3 3.3846(19) no 2_647
C9 O3 3.0492(19) no 2_657
C9 C9 3.427(2) no 2_647
C9 C9 3.427(2) no 2_657
C11 O2 3.4122(18) no 2_657
C14 O2 3.348(2) no 2_647
C14 O2 3.241(2) no 2_657
C16 C22 3.554(3) no 2_556
C18 O1 3.512(3) no 1_545
C18 O2 3.548(2) no 2_647
C18 C22 3.583(3) no 2_546
C22 O1 3.330(3) no 2_546
C22 C16 3.554(3) no 2_546
C22 C18 3.583(3) no 2_556
C23 O1 3.315(3) no 2_546
O1 H8 2.5401 no .
O1 H11 2.5207 no .
O1 H17 2.5791 no .
O2 H15A 2.7266 no .
O2 H15B 2.6493 no .
O3 H11 2.9458 no .
O4 H12 2.5362 no .
O4 H19A 2.5351 no .
O4 H19C 3.2288 no .
O4 H21 2.6904 no .
N5 H14A 2.8804 no .
N5 H14B 3.0024 no .
N5 H15A 2.7214 no .
N5 H15B 3.5409 no .
N5 H17 2.6922 no .
N5 H18A 2.7427 no .
N5 H18C 3.3946 no .
C6 H8 2.4473 no .
C6 H11 2.6364 no .
C6 H15A 2.6624 no .
C6 H15B 3.2255 no .
C6 H15C 3.1465 no .
C6 H17 2.8647 no .
C6 H18A 3.4062 no .
C7 H8 2.7425 no .
C7 H16 2.6306 no .
C7 H19A 2.7029 no .
C7 H19B 3.3356 no .
C7 H19C 2.7764 no .
C7 H20A 2.5113 no .
C7 H20B 3.1035 no .
C7 H20C 2.5939 no .
C7 H21 2.6317 no .
C8 H7 2.6897 no .
C8 H15A 3.2914 no .
C8 H15B 2.7525 no .
C8 H15C 2.7810 no .
C8 H16 3.5203 no .
C8 H19A 3.2593 no .
C8 H19B 2.6156 no .
C8 H19C 2.7030 no .
C9 H11 2.9195 no .
C9 H14A 2.8430 no .
C9 H14B 2.9119 no .
C9 H15A 2.8728 no .
C9 H15B 3.3461 no .
C9 H18A 3.4114 no .
C10 H12 2.6130 no .
C10 H19B 3.1797 no .
C11 H18A 2.7778 no .
C11 H18B 3.4258 no .
C11 H18C 2.7743 no .
C11 H25A 2.7303 no .
C11 H25B 2.6340 no .
C11 H25C 3.3447 no .
C12 H15B 2.9574 no .
C12 H15C 3.0822 no .
C12 H21 3.0206 no .
C13 H8 3.1675 no .
C13 H12 2.7442 no .
C13 H20A 3.1123 no .
C13 H20C 2.5980 no .
C13 H23 3.2820 no .
C13 H24 3.2709 no .
C14 H17 3.4239 no .
C14 H18A 3.3405 no .
C14 H18C 2.8175 no .
C14 H25A 3.5281 no .
C14 H25B 2.7460 no .
C15 H8 3.3548 no .
C15 H12 2.6280 no .
C15 H19B 3.4830 no .
C16 H7 2.5939 no .
C16 H8 3.3909 no .
C16 H20A 3.5568 no .
C16 H20C 3.2599 no .
C16 H21 3.2918 no .
C16 H22 3.2938 no .
C17 H14A 2.6057 no .
C17 H14B 3.2055 no .
C18 H11 3.3917 no .
C18 H14A 2.6887 no .
C18 H25A 3.3507 no .
C18 H25B 2.8025 no .
C18 H25C 2.6248 no .
C19 H7 2.6424 no .
C19 H8 2.8791 no .
C19 H15B 3.3956 no .
C20 H7 2.6084 no .
C20 H21 3.3551 no .
C21 H7 3.3540 no .
C21 H12 2.9180 no .
C21 H16 3.2548 no .
C21 H20C 2.9617 no .
C21 H22 3.2447 no .
C22 H16 3.2882 no .
C22 H21 3.3457 no .
C23 H24 3.2987 no .
C24 H23 3.2309 no .
C25 H11 2.6584 no .
C25 H14A 3.0165 no .
C25 H14B 3.3987 no .
C25 H18A 3.3598 no .
C25 H18B 2.7845 no .
C25 H18C 2.6063 no .
H7 H8 2.5858 no .
H7 H12 2.8279 no .
H7 H16 2.3321 no .
H7 H19A 2.9073 no .
H7 H19B 3.4956 no .
H7 H19C 2.5223 no .
H7 H20A 2.3435 no .
H7 H20B 3.3467 no .
H7 H20C 2.9445 no .
H7 H21 3.5987 no .
H8 H12 2.8932 no .
H8 H16 3.1303 no .
H8 H19B 3.1171 no .
H8 H19C 2.7845 no .
H11 H14A 2.8062 no .
H11 H14B 2.2664 no .
H11 H17 2.3560 no .
H11 H25A 2.5250 no .
H11 H25B 2.8555 no .
H11 H25C 3.5789 no .
H12 H15A 3.5822 no .
H12 H15B 2.4799 no .
H12 H15C 2.4904 no .
H12 H19A 2.3030 no .
H12 H19B 2.3291 no .
H12 H19C 2.8438 no .
H12 H21 2.5263 no .
H14A H17 3.5594 no .
H14A H18A 3.0357 no .
H14A H18C 2.1610 no .
H14A H25B 2.4989 no .
H14B H18C 3.5751 no .
H14B H25B 2.8769 no .
H15A H18A 2.9509 no .
H15B H19B 2.8926 no .
H15C H21 3.4838 no .
H16 H20A 3.4848 no .
H16 H24 2.3486 no .
H17 H18A 2.4201 no .
H17 H18B 2.3218 no .
H17 H18C 2.8052 no .
H17 H25A 2.2908 no .
H17 H25B 2.8527 no .
H17 H25C 2.4069 no .
H18A H25C 3.5219 no .
H18B H25A 3.5987 no .
H18B H25B 3.2341 no .
H18B H25C 2.5235 no .
H18C H25A 3.5351 no .
H18C H25B 2.5514 no .
H18C H25C 2.7426 no .
H20C H21 3.0116 no .
H21 H23 2.4686 no .
H22 H23 2.2449 no .
H22 H24 2.4555 no .
O1 H18A 2.8980 no 1_565
O1 H18B 3.2958 no 1_565
O1 H22 2.6452 no 2_556
O1 H23 2.6581 no 2_556
O1 H24 3.0205 no 2_546
O2 H11 2.8607 no 2_647
O2 H14A 2.6473 no 2_657
O2 H14B 2.7184 no 2_647
O2 H18A 3.4274 no 2_657
O2 H18C 2.8852 no 2_657
O2 H20B 2.7680 no 2_646
O3 H8 3.5558 no 2_647
O3 H11 3.5782 no 2_647
O3 H15A 3.1851 no 2_657
O3 H18A 3.5280 no 2_657
O4 H14B 3.3997 no 1_554
O4 H15B 3.0864 no 2_656
O4 H19A 3.5589 no 2_656
O4 H19B 2.9621 no 2_656
O4 H19C 3.0424 no 2_646
C6 H24 3.1758 no 2_546
C7 H19A 3.5633 no 2_656
C7 H19B 3.5436 no 2_656
C8 H15A 3.5010 no 1_565
C8 H15C 3.5607 no 1_565
C8 H24 3.5517 no 2_546
C9 H11 3.5570 no 2_647
C9 H14A 3.2949 no 2_657
C9 H14B 3.4590 no 2_647
C10 H24 3.0925 no 2_546
C11 H20B 3.5994 no 1_556
C12 H19A 3.2651 no 2_646
C12 H19C 3.2948 no 2_646
C14 H15A 3.5409 no 2_657
C14 H19B 3.5469 no 2_647
C14 H19C 3.5942 no 2_647
C14 H20B 3.5161 no 1_556
C15 H7 3.4378 no 1_545
C15 H8 3.0476 no 1_545
C15 H14B 3.2933 no 2_647
C15 H19A 3.4707 no 2_646
C15 H19C 3.4991 no 1_545
C15 H22 3.2363 no 2_546
C15 H24 3.3862 no 2_546
C16 H22 3.4893 no 2_556
C16 H23 3.3119 no 1_565
C18 H11 3.2025 no 1_545
C18 H20B 3.4462 no 1_546
C18 H22 3.2337 no 2_546
C19 H7 3.3870 no 2_646
C19 H12 2.9631 no 2_656
C19 H19A 3.4336 no 2_646
C19 H19A 3.2795 no 2_656
C19 H19C 3.1933 no 2_646
C19 H20A 3.1631 no 2_646
C20 H11 3.5770 no 1_554
C20 H14A 3.5331 no 1_564
C20 H14B 3.4352 no 1_554
C20 H15B 3.4869 no 2_656
C20 H18C 3.0307 no 1_564
C20 H19B 2.8485 no 2_656
C20 H25A 3.3440 no 1_554
C20 H25B 3.5416 no 1_554
C20 H25B 3.4384 no 1_564
C21 H16 3.5812 no 1_545
C21 H24 3.4943 no 2_546
C21 H25B 3.3303 no 1_554
C22 H15A 3.5845 no 2_556
C22 H15C 3.4876 no 2_556
C22 H16 3.0095 no 2_546
C22 H17 3.5247 no 2_556
C22 H18A 3.0959 no 2_556
C22 H18B 3.1818 no 2_556
C22 H24 3.3730 no 2_546
C23 H16 3.3390 no 1_545
C23 H18B 3.1605 no 2_556
C23 H24 3.3171 no 2_546
C24 H15C 3.5455 no 2_556
C24 H16 3.2615 no 2_546
C24 H17 3.4865 no 2_556
C24 H23 3.5645 no 1_565
C24 H24 3.5973 no 2_546
C25 H18B 3.5161 no 2_557
C25 H20A 3.5417 no 1_546
C25 H20C 3.3568 no 1_556
C25 H21 3.4216 no 1_556
H7 C15 3.4378 no 1_565
H7 C19 3.3870 no 2_656
H7 H15B 3.4768 no 1_565
H7 H15C 2.7054 no 1_565
H7 H19A 2.8360 no 2_656
H7 H19B 3.0885 no 2_656
H7 H21 3.4786 no 1_565
H8 O3 3.5558 no 2_657
H8 C15 3.0476 no 1_565
H8 H14B 3.5751 no 2_657
H8 H15A 2.5843 no 1_565
H8 H15B 3.3097 no 1_565
H8 H15C 2.7195 no 1_565
H8 H22 2.8082 no 2_556
H11 O2 2.8607 no 2_657
H11 O3 3.5782 no 2_657
H11 C9 3.5570 no 2_657
H11 C18 3.2025 no 1_565
H11 C20 3.5770 no 1_556
H11 H18A 3.1067 no 1_565
H11 H18B 3.2148 no 1_565
H11 H18C 2.7951 no 1_565
H11 H20B 2.9256 no 1_556
H11 H20C 3.5338 no 1_556
H12 C19 2.9631 no 2_646
H12 H19A 2.4126 no 2_646
H12 H19B 3.4260 no 2_646
H12 H19C 2.6872 no 2_646
H14A O2 2.6473 no 2_647
H14A C9 3.2949 no 2_647
H14A C20 3.5331 no 1_546
H14A H19B 2.9480 no 2_647
H14A H19C 3.3786 no 2_647
H14A H20A 3.2073 no 1_546
H14A H20B 3.0104 no 1_546
H14B O2 2.7184 no 2_657
H14B O4 3.3997 no 1_556
H14B C9 3.4590 no 2_657
H14B C15 3.2933 no 2_657
H14B C20 3.4352 no 1_556
H14B H8 3.5751 no 2_647
H14B H15A 2.9059 no 2_657
H14B H15B 2.7677 no 2_657
H14B H19B 3.3307 no 2_647
H14B H19C 3.0059 no 2_647
H14B H20B 2.8017 no 1_556
H15A O3 3.1851 no 2_647
H15A C8 3.5010 no 1_545
H15A C14 3.5409 no 2_647
H15A C22 3.5845 no 2_546
H15A H8 2.5843 no 1_545
H15A H14B 2.9059 no 2_647
H15A H19C 3.5818 no 1_545
H15A H22 2.7775 no 2_546
H15A H24 3.5444 no 2_546
H15B O4 3.0864 no 2_646
H15B C20 3.4869 no 2_646
H15B H7 3.4768 no 1_545
H15B H8 3.3097 no 1_545
H15B H14B 2.7677 no 2_647
H15B H19A 2.8659 no 2_646
H15B H19C 2.9678 no 1_545
H15B H20B 2.9553 no 2_646
H15C C8 3.5607 no 1_545
H15C C22 3.4876 no 2_546
H15C C24 3.5455 no 2_546
H15C H7 2.7054 no 1_545
H15C H8 2.7195 no 1_545
H15C H16 3.0217 no 1_545
H15C H19A 3.2557 no 2_646
H15C H19C 3.3778 no 1_545
H15C H22 2.8833 no 2_546
H15C H24 2.9849 no 2_546
H16 C21 3.5812 no 1_565
H16 C22 3.0095 no 2_556
H16 C23 3.3390 no 1_565
H16 C24 3.2615 no 2_556
H16 H15C 3.0217 no 1_565
H16 H21 3.4281 no 1_565
H16 H22 2.9190 no 2_556
H16 H23 2.8875 no 1_565
H16 H24 3.2947 no 2_556
H17 C22 3.5247 no 2_546
H17 C24 3.4865 no 2_546
H17 H22 3.5693 no 2_546
H17 H23 3.5398 no 2_556
H17 H24 3.5892 no 2_546
H18A O1 2.8980 no 1_545
H18A O2 3.4274 no 2_647
H18A O3 3.5280 no 2_647
H18A C22 3.0959 no 2_546
H18A H11 3.1067 no 1_545
H18A H22 2.5470 no 2_546
H18A H23 3.5681 no 2_546
H18B O1 3.2958 no 1_545
H18B C22 3.1818 no 2_546
H18B C23 3.1605 no 2_546
H18B C25 3.5161 no 2_547
H18B H11 3.2148 no 1_545
H18B H22 3.0310 no 2_546
H18B H23 3.0819 no 2_546
H18B H25A 3.0912 no 2_547
H18B H25C 3.0471 no 2_547
H18C O2 2.8852 no 2_647
H18C C20 3.0307 no 1_546
H18C H11 2.7951 no 1_545
H18C H20A 3.1063 no 1_546
H18C H20B 2.5227 no 1_546
H18C H20C 3.1217 no 1_546
H19A O4 3.5589 no 2_646
H19A C7 3.5633 no 2_646
H19A C12 3.2651 no 2_656
H19A C15 3.4707 no 2_656
H19A C19 3.2795 no 2_646
H19A C19 3.4336 no 2_656
H19A H7 2.8360 no 2_646
H19A H12 2.4126 no 2_656
H19A H15B 2.8659 no 2_656
H19A H15C 3.2557 no 2_656
H19A H19A 3.1995 no 2_646
H19A H19A 3.1995 no 2_656
H19A H19B 3.3118 no 2_656
H19A H19C 2.5907 no 2_646
H19A H20A 3.2137 no 2_646
H19A H21 3.5812 no 2_656
H19B O4 2.9621 no 2_646
H19B C7 3.5436 no 2_646
H19B C14 3.5469 no 2_657
H19B C20 2.8485 no 2_646
H19B H7 3.0885 no 2_646
H19B H12 3.4260 no 2_656
H19B H14A 2.9480 no 2_657
H19B H14B 3.3307 no 2_657
H19B H19A 3.3118 no 2_646
H19B H19C 3.3868 no 2_646
H19B H20A 2.3747 no 2_646
H19B H20B 2.7878 no 2_646
H19C O4 3.0424 no 2_656
H19C C12 3.2948 no 2_656
H19C C14 3.5942 no 2_657
H19C C15 3.4991 no 1_565
H19C C19 3.1933 no 2_656
H19C H12 2.6872 no 2_656
H19C H14A 3.3786 no 2_657
H19C H14B 3.0059 no 2_657
H19C H15A 3.5818 no 1_565
H19C H15B 2.9678 no 1_565
H19C H15C 3.3778 no 1_565
H19C H19A 2.5907 no 2_656
H19C H19B 3.3868 no 2_656
H19C H20A 3.5144 no 2_646
H19C H21 3.5942 no 2_656
H20A C19 3.1631 no 2_656
H20A C25 3.5417 no 1_564
H20A H14A 3.2073 no 1_564
H20A H18C 3.1063 no 1_564
H20A H19A 3.2137 no 2_656
H20A H19B 2.3747 no 2_656
H20A H19C 3.5144 no 2_656
H20A H21 2.9070 no 1_565
H20A H25B 2.7549 no 1_564
H20A H25C 3.5397 no 1_564
H20B O2 2.7680 no 2_656
H20B C11 3.5994 no 1_554
H20B C14 3.5161 no 1_554
H20B C18 3.4462 no 1_564
H20B H11 2.9256 no 1_554
H20B H14A 3.0104 no 1_564
H20B H14B 2.8017 no 1_554
H20B H15B 2.9553 no 2_656
H20B H18C 2.5227 no 1_564
H20B H19B 2.7878 no 2_656
H20B H25A 3.3254 no 1_554
H20B H25B 3.4969 no 1_554
H20B H25B 3.4898 no 1_564
H20C C25 3.3568 no 1_554
H20C H11 3.5338 no 1_554
H20C H18C 3.1217 no 1_564
H20C H25A 2.6985 no 1_554
H20C H25B 3.1294 no 1_554
H20C H25B 3.5538 no 1_564
H21 C25 3.4216 no 1_554
H21 H7 3.4786 no 1_545
H21 H16 3.4281 no 1_545
H21 H19A 3.5812 no 2_646
H21 H19C 3.5942 no 2_646
H21 H20A 2.9070 no 1_545
H21 H25A 3.5042 no 1_554
H21 H25B 2.6917 no 1_554
H22 O1 2.6452 no 2_546
H22 C15 3.2363 no 2_556
H22 C16 3.4893 no 2_546
H22 C18 3.2337 no 2_556
H22 H8 2.8082 no 2_546
H22 H15A 2.7775 no 2_556
H22 H15C 2.8833 no 2_556
H22 H16 2.9190 no 2_546
H22 H17 3.5693 no 2_556
H22 H18A 2.5470 no 2_556
H22 H18B 3.0310 no 2_556
H23 O1 2.6581 no 2_546
H23 C16 3.3119 no 1_545
H23 C24 3.5645 no 1_545
H23 H16 2.8875 no 1_545
H23 H17 3.5398 no 2_546
H23 H18A 3.5681 no 2_556
H23 H18B 3.0819 no 2_556
H23 H24 3.2627 no 1_545
H23 H25C 3.5683 no 1_554
H24 O1 3.0205 no 2_556
H24 C6 3.1758 no 2_556
H24 C8 3.5517 no 2_556
H24 C10 3.0925 no 2_556
H24 C15 3.3862 no 2_556
H24 C21 3.4943 no 2_556
H24 C22 3.3730 no 2_556
H24 C23 3.3171 no 2_556
H24 C24 3.5973 no 2_556
H24 H15A 3.5444 no 2_556
H24 H15C 2.9849 no 2_556
H24 H16 3.2947 no 2_546
H24 H17 3.5892 no 2_556
H24 H23 3.2627 no 1_565
H25A C20 3.3440 no 1_556
H25A H18B 3.0912 no 2_557
H25A H20B 3.3254 no 1_556
H25A H20C 2.6985 no 1_556
H25A H21 3.5042 no 1_556
H25A H25C 2.8204 no 2_557
H25B C20 3.4384 no 1_546
H25B C20 3.5416 no 1_556
H25B C21 3.3303 no 1_556
H25B H20A 2.7549 no 1_546
H25B H20B 3.4898 no 1_546
H25B H20B 3.4969 no 1_556
H25B H20C 3.5538 no 1_546
H25B H20C 3.1294 no 1_556
H25B H21 2.6917 no 1_556
H25C H18B 3.0471 no 2_557
H25C H20A 3.5397 no 1_546
H25C H23 3.5683 no 1_556
H25C H25A 2.8204 no 2_547

loop_
_geom_torsion_atom_site_label_1
_geom_torsion_atom_site_label_2
_geom_torsion_atom_site_label_3
_geom_torsion_atom_site_label_4
_geom_torsion
_geom_torsion_publ_flag
C9 O3 C14 C11 -6.83(16) no
C14 O3 C9 O2 -178.69(13) no
C14 O3 C9 N5 1.60(16) no
C20 O4 C7 C12 -175.36(12) no
C20 O4 C7 C13 61.58(16) no
C6 N5 C9 O2 -19.7(3) no
C6 N5 C9 O3 160.02(12) no
C9 N5 C6 O1 -146.70(13) no
C9 N5 C6 C10 35.72(18) no
C6 N5 C11 C14 -165.00(11) no
C6 N5 C11 C17 71.71(15) no
C11 N5 C6 O1 6.96(19) no
C11 N5 C6 C10 -170.62(11) no
C9 N5 C11 C14 -8.30(14) no
C9 N5 C11 C17 -131.59(11) no
C11 N5 C9 O2 -174.99(13) no
C11 N5 C9 O3 4.70(16) no
O1 C6 C10 C8 40.72(18) no
O1 C6 C10 C15 -135.29(13) no
N5 C6 C10 C8 -141.80(12) no
N5 C6 C10 C15 42.20(16) no
O4 C7 C12 C8 -178.41(10) no
O4 C7 C12 C19 59.74(14) no
O4 C7 C13 C16 -126.45(13) no
O4 C7 C13 C21 52.50(17) no
C12 C7 C13 C16 114.16(14) no
C12 C7 C13 C21 -66.90(17) no
C13 C7 C12 C8 -55.76(15) no
C13 C7 C12 C19 -177.61(12) no
C10 C8 C12 C7 138.78(13) no
C10 C8 C12 C19 -97.81(15) no
C12 C8 C10 C6 178.04(11) no
C12 C8 C10 C15 -6.1(2) no
N5 C11 C14 O3 8.74(15) no
N5 C11 C17 C18 58.39(15) no
N5 C11 C17 C25 -176.96(10) no
C14 C11 C17 C18 -56.37(18) no
C14 C11 C17 C25 68.28(17) no
C17 C11 C14 O3 130.04(14) no
C7 C13 C16 C24 -179.99(12) no
C7 C13 C21 C23 -179.62(12) no
C16 C13 C21 C23 -0.7(3) no
C21 C13 C16 C24 1.1(3) no
C13 C16 C24 C22 -1.1(3) no
C13 C21 C23 C22 0.3(3) no
C23 C22 C24 C16 0.6(3) no
C24 C22 C23 C21 -0.3(3) no

loop_
_cod_related_entry_id
_cod_related_entry_database
_cod_related_entry_code
1 ChemSpider 30652042
